data_1551597
loop_
_publ_author_name
'NAGASE, Hiromasa'
'KOBAYASHI, Masaru'
'UEDA, Haruhisa'
'FURUISHI, Takayuki'
'GUNJI, Mihoko'
'ENDO, Tomohiro'
'YONEMOCHI, Etsuo'

_publ_section_title
;
 Crystal Structure of an Epalrestat Dimethanol Solvate
;
_journal_issue 0
_journal_name_full 'X-ray Structure Analysis Online'
_journal_page_first 7
_journal_paper_doi 10.2116/xraystruct.32.7
_journal_volume 32
_journal_year 2016
_chemical_formula_moiety 'C15 H13 N O3 S2, 2(C H4 O)'
_chemical_formula_sum 'C17 H21 N O5 S2'
_chemical_formula_weight 383.48
_space_group_crystal_system triclinic
_space_group_IT_number 2
_space_group_name_Hall '-P 1'
_space_group_name_H-M_alt 'P -1'
_symmetry_space_group_name_Hall '-P 1'
_symmetry_space_group_name_H-M 'P -1'
_atom_sites_solution_hydrogens geom
_atom_sites_solution_primary direct
_atom_sites_solution_secondary difmap
_cell_angle_alpha 85.5626(19)
_cell_angle_beta 77.790(2)
_cell_angle_gamma 67.5381(18)
_cell_formula_units_Z 2
_cell_length_a 7.8868(2)
_cell_length_b 8.1577(3)
_cell_length_c 16.1069(5)
_cell_measurement_reflns_used 11433
_cell_measurement_temperature 113
_cell_measurement_theta_max 68.33
_cell_measurement_theta_min 5.62
_cell_volume 936.00(5)
_computing_cell_refinement 'RAPID AUTO'
_computing_data_collection 'RAPID AUTO (Rigaku, ????)'
_computing_data_reduction 'RAPID AUTO'
_computing_molecular_graphics 'CrystalStructure 4.1'
_computing_publication_material 'CrystalStructure 4.1 (Rigaku, 2014)'
_computing_structure_refinement 'SHELXL2013 (Sheldrick, 2008)'
_computing_structure_solution 'Il Milione (Burla, et al., 2007)'
_diffrn_ambient_temperature 113
_diffrn_detector_area_resol_mean 10.000
_diffrn_measured_fraction_theta_full 0.985
_diffrn_measured_fraction_theta_max 0.985
_diffrn_measurement_device_type 'Rigaku R-AXIS RAPID'
_diffrn_measurement_method \w
_diffrn_radiation_type 'Cu K\a'
_diffrn_radiation_wavelength 1.54187
_diffrn_reflns_av_R_equivalents 0.1131
_diffrn_reflns_Laue_measured_fraction_full 0.985
_diffrn_reflns_Laue_measured_fraction_max 0.985
_diffrn_reflns_limit_h_max 9
_diffrn_reflns_limit_h_min -9
_diffrn_reflns_limit_k_max 9
_diffrn_reflns_limit_k_min -9
_diffrn_reflns_limit_l_max 19
_diffrn_reflns_limit_l_min -19
_diffrn_reflns_number 15744
_diffrn_reflns_point_group_measured_fraction_full 0.985
_diffrn_reflns_point_group_measured_fraction_max 0.985
_diffrn_reflns_theta_full 67.687
_diffrn_reflns_theta_max 68.222
_diffrn_reflns_theta_min 5.621
_diffrn_standards_number 0
_exptl_absorpt_coefficient_mu 2.816
_exptl_absorpt_correction_T_max 0.734
_exptl_absorpt_correction_T_min 0.262
_exptl_absorpt_correction_type multi-scan
_exptl_absorpt_process_details 'ABSCOR (Rigaku, 1995)'
_exptl_crystal_colour yellow
_exptl_crystal_density_diffrn 1.361
_exptl_crystal_density_method 'not measured'
_exptl_crystal_description platelet
_exptl_crystal_F_000 404.00
_exptl_crystal_size_max 0.490
_exptl_crystal_size_mid 0.460
_exptl_crystal_size_min 0.110
_refine_diff_density_max 0.40
_refine_diff_density_min -0.49
_refine_ls_extinction_method none
_refine_ls_goodness_of_fit_ref 1.178
_refine_ls_hydrogen_treatment constr
_refine_ls_number_parameters 232
_refine_ls_number_reflns 3383
_refine_ls_number_restraints 0
_refine_ls_R_factor_all 0.0658
_refine_ls_R_factor_gt 0.0558
_refine_ls_shift/su_max 0.000
_refine_ls_structure_factor_coef Fsqd
_refine_ls_weighting_details 'w = 1/[\s^2^(Fo^2^)+(0.0665P)^2^+0.3458P] where P=(Fo^2^+2Fc^2^)/3'
_refine_ls_weighting_scheme calc
_refine_ls_wR_factor_gt 0.1637
_refine_ls_wR_factor_ref 0.1730
_reflns_number_gt 2724
_reflns_number_total 3383
_reflns_threshold_expression F^2^>2.0\s(F^2^)
_cod_data_source_file 32_7_1.txt
_cod_data_source_block EPL_MeOH_II
_cod_database_code 1551597
_shelxl_res_file
;

    shelxl.res created by SHELXL-2014/7

TITL EPL_MeOH_II
CELL  1.54187 7.88685 8.15766 16.10685 85.56260 77.78980 67.53810
ZERR  2 0.00024 0.00025 0.00051 0.00190 0.00210 0.00180
LATT 1
SFAC C H O N S
UNIT 34 42 10 2 4
L.S. 10
FMAP 2
PLAN -21
WPDB -2
HTAB
BOND $H
CONF
LIST 4
TEMP -160.0
ACTA
SIZE 0.490 0.460 0.110
WGHT    0.066500    0.345800
FVAR       0.86772
S1    5    0.161528    0.769669    0.906447    11.00000    0.02660    0.03237 =
         0.03442   -0.00168   -0.00449   -0.00792
S2    5   -0.067522    0.757301    0.783884    11.00000    0.02943    0.03897 =
         0.04416    0.00076   -0.01055   -0.01081
O1    3    0.621850    0.488630    0.762217    11.00000    0.02782    0.04348 =
         0.03843   -0.00674   -0.00422   -0.00767
O2    3    0.357163    0.782446    0.617910    11.00000    0.04422    0.03537 =
         0.03677   -0.00228   -0.00473   -0.02188
O3    3    0.289401    0.600683    0.544410    11.00000    0.04681    0.03864 =
         0.03663   -0.00156   -0.01183   -0.02098
AFIX 147
H3    2    0.302096    0.669375    0.504050    11.00000   -1.20000
AFIX   0
O1M1  3    0.657634    0.888783    0.547512    11.00000    0.04350    0.04371 =
         0.06705   -0.00220   -0.00872   -0.02402
AFIX 147
H1M   2    0.553616    0.879881    0.551321    11.00000   -1.20000
AFIX   0
O1M2  3    0.701761    1.186053    0.580505    11.00000    0.04685    0.03683 =
         0.04062    0.00085   -0.01272   -0.01775
AFIX 147
H2M   2    0.666119    1.100898    0.582115    11.00000   -1.20000
AFIX   0
N1    4    0.306013    0.596763    0.765413    11.00000    0.02521    0.02764 =
         0.03148   -0.00125   -0.00533   -0.00735
C1    1    0.135075    0.702591    0.811338    11.00000    0.02911    0.02788 =
         0.03759    0.00374   -0.00384   -0.01188
C2    1    0.463527    0.574011    0.798816    11.00000    0.02662    0.02591 =
         0.03709    0.00127   -0.00474   -0.00846
C3    1    0.406102    0.664224    0.882149    11.00000    0.02798    0.02795 =
         0.02901    0.00231   -0.00571   -0.01072
C4    1    0.323120    0.520484    0.684184    11.00000    0.03108    0.02841 =
         0.03735   -0.00235   -0.00807   -0.01095
AFIX  23
H4A   2    0.217388    0.481909    0.686739    11.00000   -1.20000
H4B   2    0.440574    0.414482    0.672785    11.00000   -1.20000
AFIX   0
C5    1    0.323906    0.651127    0.612427    11.00000    0.02561    0.03192 =
         0.03512   -0.00437   -0.00430   -0.01090
C6    1    0.537336    0.663206    0.924498    11.00000    0.02802    0.02427 =
         0.03797    0.00256   -0.00359   -0.00818
AFIX  43
H6    2    0.663129    0.604760    0.895956    11.00000   -1.20000
AFIX   0
C7    1    0.515713    0.737486    1.006677    11.00000    0.02835    0.02533 =
         0.03677    0.00238   -0.00699   -0.00957
C8    1    0.674908    0.729453    1.029765    11.00000    0.02921    0.02598 =
         0.03709   -0.00023   -0.00172   -0.00942
AFIX  43
H8    2    0.785842    0.677348    0.988438    11.00000   -1.20000
AFIX   0
C9    1    0.704380    0.787462    1.107488    11.00000    0.02920    0.02588 =
         0.03652    0.00211   -0.00621   -0.01200
C10   1    0.566900    0.920576    1.161443    11.00000    0.02773    0.02700 =
         0.04097   -0.00137   -0.00560   -0.00797
AFIX  43
H10   2    0.446278    0.979466    1.148164    11.00000   -1.20000
AFIX   0
C11   1    0.606163    0.966982    1.234415    11.00000    0.03282    0.02954 =
         0.03928   -0.00422   -0.00002   -0.01114
AFIX  43
H11   2    0.511665    1.057213    1.270736    11.00000   -1.20000
AFIX   0
C12   1    0.782029    0.882999    1.254932    11.00000    0.03535    0.03134 =
         0.03670    0.00152   -0.01058   -0.01369
AFIX  43
H12   2    0.807519    0.914493    1.305201    11.00000   -1.20000
AFIX   0
C13   1    0.919747    0.752647    1.201045    11.00000    0.03082    0.03139 =
         0.04462    0.00242   -0.01088   -0.01232
AFIX  43
H13   2    1.040532    0.694520    1.214251    11.00000   -1.20000
AFIX   0
C14   1    0.881262    0.707328    1.128149    11.00000    0.02690    0.02859 =
         0.03844    0.00104   -0.00449   -0.00977
AFIX  43
H14   2    0.977490    0.619533    1.091211    11.00000   -1.20000
AFIX   0
C15   1    0.323710    0.809435    1.062803    11.00000    0.02976    0.03816 =
         0.03700    0.00263   -0.00686   -0.01399
AFIX 137
H15A  2    0.335915    0.800959    1.122438    11.00000   -1.20000
H15B  2    0.251255    0.740189    1.053866    11.00000   -1.20000
H15C  2    0.259309    0.933867    1.048544    11.00000   -1.20000
AFIX   0
C1M2  1    0.853164    1.138749    0.623967    11.00000    0.05750    0.04553 =
         0.05245   -0.00261   -0.02607   -0.01313
AFIX 137
H2MA  2    0.880963    1.243801    0.630438    11.00000   -1.20000
H2MB  2    0.963902    1.047989    0.591237    11.00000   -1.20000
H2MC  2    0.818907    1.091876    0.680162    11.00000   -1.20000
AFIX   0
C1M1  1    0.796125    0.717784    0.558225    11.00000    0.04503    0.05255 =
         0.09048   -0.01975   -0.01216   -0.01486
AFIX 137
H1MA  2    0.917678    0.728016    0.553329    11.00000   -1.20000
H1MB  2    0.804606    0.636830    0.514269    11.00000   -1.20000
H1MC  2    0.760952    0.671374    0.614414    11.00000   -1.20000
AFIX   0
HKLF 4
 
REM  EPL_MeOH_II
REM R1 =  0.0558 for    2724 Fo > 4sig(Fo)  and  0.0658 for all    3383 data
REM    232 parameters refined using      0 restraints
 
END  
     
WGHT      0.0665      0.3458 

REM Instructions for potential hydrogen bonds
EQIV $1 -x+1, -y+2, -z+1
HTAB O3 O1M2_$1
HTAB O1M1 O2
HTAB O1M2 O1M1
EQIV $2 x, y-1, z
HTAB C4 O1M2_$2
EQIV $3 x+1, y, z
HTAB C1M2 S2_$3
EQIV $4 -x+1, -y+1, -z+1
HTAB C1M1 O3_$4

REM Highest difference peak  0.401,  deepest hole -0.492,  1-sigma level  0.075
Q1    1   0.0020  0.7430  0.6972  11.00000  0.05    0.40
Q2    1  -0.1341  0.7699  0.8716  11.00000  0.05    0.39
Q3    1   0.0892  0.7845  0.9885  11.00000  0.05    0.36
Q4    1  -0.0018  0.7188  0.8471  11.00000  0.05    0.36
Q5    1   0.0801  0.8120  0.8406  11.00000  0.05    0.31
Q6    1  -0.1148  1.0053  0.6474  11.00000  0.05    0.30
Q7    1  -0.1971  0.7301  0.8009  11.00000  0.05    0.28
Q8    1   0.2502  0.7041  0.9689  11.00000  0.05    0.27
Q9    1  -0.0927  0.8768  0.7581  11.00000  0.05    0.27
Q10   1   0.2453  0.5418  0.4999  11.00000  0.05    0.26
Q11   1   0.2814  0.7805  0.8910  11.00000  0.05    0.26
Q12   1   0.4493  0.6339  0.9334  11.00000  0.05    0.26
Q13   1  -0.0842  0.6903  0.7291  11.00000  0.05    0.26
Q14   1   0.6367  0.4745  0.6883  11.00000  0.05    0.25
Q15   1   0.0235  0.9071  0.9411  11.00000  0.05    0.25
Q16   1   0.2404  0.7612  0.8238  11.00000  0.05    0.25
Q17   1   0.1634  0.6804  0.8534  11.00000  0.05    0.23
Q18   1   0.6407  0.8560  1.1331  11.00000  0.05    0.23
Q19   1   0.0593  0.7547  0.7541  11.00000  0.05    0.23
Q20   1  -0.1130  0.7528  0.7264  11.00000  0.05    0.23
Q21   1   0.5556  0.5146  0.8514  11.00000  0.05    0.22
;

loop_
_symmetry_equiv_pos_site_id
_space_group_symop_operation_xyz
1 +X,+Y,+Z
2 -X,-Y,-Z

loop_
_atom_site_label
_atom_site_type_symbol
_atom_site_fract_x
_atom_site_fract_y
_atom_site_fract_z
_atom_site_U_iso_or_equiv
_atom_site_adp_type
_atom_site_occupancy
_atom_site_site_symmetry_multiplicity
_atom_site_calc_flag
_atom_site_refinement_flags
S1 S 0.16153(11) 0.76967(10) 0.90645(5) 0.0322(2) Uani 1 2 d .
S2 S -0.06752(12) 0.75730(11) 0.78388(6) 0.0376(3) Uani 1 2 d .
O1 O 0.6219(3) 0.4886(3) 0.76222(14) 0.0383(6) Uani 1 2 d .
O2 O 0.3572(3) 0.7824(3) 0.61791(14) 0.0371(6) Uani 1 2 d .
O3 O 0.2894(3) 0.6007(3) 0.54441(14) 0.0385(6) Uani 1 2 d .
O1M1 O 0.6576(4) 0.8888(3) 0.54751(17) 0.0493(7) Uani 1 2 d .
O1M2 O 0.7018(3) 1.1861(3) 0.58050(15) 0.0402(6) Uani 1 2 d .
N1 N 0.3060(4) 0.5968(3) 0.76541(16) 0.0289(6) Uani 1 2 d .
C1 C 0.1351(5) 0.7026(4) 0.8113(2) 0.0318(7) Uani 1 2 d .
C2 C 0.4635(5) 0.5740(4) 0.7988(2) 0.0306(7) Uani 1 2 d .
C3 C 0.4061(4) 0.6642(4) 0.8821(2) 0.0284(7) Uani 1 2 d .
C4 C 0.3231(5) 0.5205(4) 0.6842(2) 0.0320(7) Uani 1 2 d .
C5 C 0.3239(4) 0.6511(4) 0.6124(2) 0.0309(7) Uani 1 2 d .
C6 C 0.5373(5) 0.6632(4) 0.9245(2) 0.0312(7) Uani 1 2 d .
C7 C 0.5157(4) 0.7375(4) 1.0067(2) 0.0303(7) Uani 1 2 d .
C8 C 0.6749(5) 0.7295(4) 1.0298(2) 0.0318(7) Uani 1 2 d .
C9 C 0.7044(4) 0.7875(4) 1.1075(2) 0.0302(7) Uani 1 2 d .
C10 C 0.5669(5) 0.9206(4) 1.1614(2) 0.0327(7) Uani 1 2 d .
C11 C 0.6062(5) 0.9670(4) 1.2344(2) 0.0349(8) Uani 1 2 d .
C12 C 0.7820(5) 0.8830(4) 1.2549(2) 0.0336(8) Uani 1 2 d .
C13 C 0.9197(5) 0.7527(4) 1.2011(2) 0.0350(8) Uani 1 2 d .
C14 C 0.8813(5) 0.7073(4) 1.1282(2) 0.0319(7) Uani 1 2 d .
C15 C 0.3237(4) 0.8094(4) 1.0628(2) 0.0347(8) Uani 1 2 d .
C1M2 C 0.8532(6) 1.1387(5) 0.6240(3) 0.0511(10) Uani 1 2 d .
C1M1 C 0.7961(6) 0.7178(6) 0.5582(3) 0.0628(12) Uani 1 2 d .
H6 H 0.66313 0.60476 0.89596 0.0374 Uiso 1 2 calc R
H10 H 0.44628 0.97947 1.14816 0.0392 Uiso 1 2 calc R
H12 H 0.80752 0.91449 1.3052 0.0404 Uiso 1 2 calc R
H13 H 1.04053 0.69452 1.21425 0.0420 Uiso 1 2 calc R
H4A H 0.21739 0.48191 0.68674 0.0384 Uiso 1 2 calc R
H4B H 0.44057 0.41448 0.67278 0.0384 Uiso 1 2 calc R
H8 H 0.78584 0.67735 0.98844 0.0381 Uiso 1 2 calc R
H11 H 0.51166 1.05721 1.27074 0.0419 Uiso 1 2 calc R
H15A H 0.33592 0.80096 1.12244 0.0416 Uiso 1 2 calc R
H15B H 0.25126 0.74019 1.05387 0.0416 Uiso 1 2 calc R
H15C H 0.25931 0.93387 1.04854 0.0416 Uiso 1 2 calc R
H14 H 0.97749 0.61953 1.09121 0.0382 Uiso 1 2 calc R
H2MA H 0.88096 1.2438 0.63044 0.0614 Uiso 1 2 calc R
H2MB H 0.9639 1.04799 0.59124 0.0614 Uiso 1 2 calc R
H2MC H 0.81891 1.09188 0.68016 0.0614 Uiso 1 2 calc R
H1MA H 0.91768 0.72802 0.55333 0.0753 Uiso 1 2 calc R
H1MB H 0.80461 0.63683 0.51427 0.0753 Uiso 1 2 calc R
H1MC H 0.76095 0.67137 0.61441 0.0753 Uiso 1 2 calc R
H3 H 0.3021 0.66938 0.50405 0.0462 Uiso 1 2 calc R
H1M H 0.55362 0.87988 0.55132 0.0592 Uiso 1 2 calc R
H2M H 0.66612 1.1009 0.58211 0.0482 Uiso 1 2 calc R

loop_
_atom_site_aniso_label
_atom_site_aniso_U_11
_atom_site_aniso_U_22
_atom_site_aniso_U_33
_atom_site_aniso_U_12
_atom_site_aniso_U_13
_atom_site_aniso_U_23
S1 0.0266(5) 0.0324(4) 0.0344(5) -0.0079(4) -0.0045(4) -0.0017(3)
S2 0.0294(5) 0.0390(5) 0.0442(5) -0.0108(4) -0.0106(4) 0.0008(4)
O1 0.0278(14) 0.0435(13) 0.0384(14) -0.0077(11) -0.0042(11) -0.0067(11)
O2 0.0442(15) 0.0354(12) 0.0368(13) -0.0219(12) -0.0047(11) -0.0023(10)
O3 0.0468(15) 0.0386(13) 0.0366(13) -0.0210(12) -0.0118(12) -0.0016(10)
O1M1 0.0435(16) 0.0437(14) 0.0670(18) -0.0240(13) -0.0087(14) -0.0022(13)
O1M2 0.0469(15) 0.0368(13) 0.0406(14) -0.0177(12) -0.0127(12) 0.0008(11)
N1 0.0252(15) 0.0276(13) 0.0315(14) -0.0073(12) -0.0053(12) -0.0013(11)
C1 0.0291(19) 0.0279(16) 0.0376(19) -0.0119(14) -0.0038(15) 0.0037(14)
C2 0.0266(19) 0.0259(15) 0.0371(19) -0.0085(14) -0.0047(15) 0.0013(14)
C3 0.0280(18) 0.0279(15) 0.0290(16) -0.0107(14) -0.0057(14) 0.0023(13)
C4 0.0311(19) 0.0284(16) 0.0374(19) -0.0110(14) -0.0081(16) -0.0024(14)
C5 0.0256(18) 0.0319(17) 0.0351(18) -0.0109(14) -0.0043(14) -0.0044(14)
C6 0.0280(18) 0.0243(15) 0.0380(19) -0.0082(14) -0.0036(15) 0.0026(13)
C7 0.0284(18) 0.0253(15) 0.0368(18) -0.0096(14) -0.0070(15) 0.0024(13)
C8 0.0292(19) 0.0260(15) 0.0371(19) -0.0094(14) -0.0017(15) -0.0002(13)
C9 0.0292(18) 0.0259(15) 0.0365(19) -0.0120(14) -0.0062(15) 0.0021(13)
C10 0.0277(18) 0.0270(16) 0.0410(19) -0.0080(14) -0.0056(15) -0.0014(14)
C11 0.033(2) 0.0295(17) 0.0393(19) -0.0111(15) -0.0000(16) -0.0042(14)
C12 0.035(2) 0.0313(17) 0.0367(19) -0.0137(16) -0.0106(16) 0.0015(14)
C13 0.0308(19) 0.0314(17) 0.045(2) -0.0123(15) -0.0109(16) 0.0024(15)
C14 0.0269(18) 0.0286(16) 0.0384(19) -0.0098(14) -0.0045(15) 0.0010(14)
C15 0.0298(19) 0.0382(18) 0.0370(19) -0.0140(16) -0.0069(15) 0.0026(15)
C1M2 0.058(3) 0.046(2) 0.052(2) -0.013(2) -0.026(2) -0.0026(18)
C1M1 0.045(3) 0.053(2) 0.090(4) -0.015(2) -0.012(2) -0.020(2)

loop_
_atom_type_symbol
_atom_type_description
_atom_type_scat_dispersion_real
_atom_type_scat_dispersion_imag
_atom_type_scat_source
C C 0.0181 0.0091
;
International Tables for Crystallography
(Vol. C, Tables 4.2.6.8 and 6.1.1.4)
;
H H 0.0000 0.0000
;
International Tables for Crystallography
(Vol. C, Table 6.1.1.4)
;
O O 0.0492 0.0322
;
International Tables for Crystallography
(Vol. C, Tables 4.2.6.8 and 6.1.1.4)
;
N N 0.0311 0.0180
;
International Tables for Crystallography
(Vol. C, Tables 4.2.6.8 and 6.1.1.4)
;
S S 0.3331 0.5567
;
International Tables for Crystallography
(Vol. C, Tables 4.2.6.8 and 6.1.1.4)
;

loop_
_geom_angle_atom_site_label_1
_geom_angle_atom_site_label_2
_geom_angle_atom_site_label_3
_geom_angle
_geom_angle_publ_flag
C1 S1 C3 92.92(16) yes
C1 N1 C2 116.7(3) yes
C1 N1 C4 121.7(3) yes
C2 N1 C4 121.5(2) yes
S1 C1 S2 123.38(17) yes
S1 C1 N1 110.5(3) yes
S2 C1 N1 126.1(3) yes
O1 C2 N1 122.3(3) yes
O1 C2 C3 127.4(4) yes
N1 C2 C3 110.3(2) yes
S1 C3 C2 109.5(3) yes
S1 C3 C6 130.4(2) yes
C2 C3 C6 120.0(3) yes
N1 C4 C5 111.9(3) yes
O2 C5 O3 125.4(3) yes
O2 C5 C4 123.1(3) yes
O3 C5 C4 111.4(3) yes
C3 C6 C7 130.0(3) yes
C6 C7 C8 116.6(3) yes
C6 C7 C15 119.2(3) yes
C8 C7 C15 124.1(3) yes
C7 C8 C9 131.0(3) yes
C8 C9 C10 123.9(3) yes
C8 C9 C14 118.0(3) yes
C10 C9 C14 118.1(3) yes
C9 C10 C11 120.2(3) yes
C10 C11 C12 120.9(3) yes
C11 C12 C13 119.2(3) yes
C12 C13 C14 120.0(3) yes
C9 C14 C13 121.6(3) yes
C5 O3 H3 109.465 no
C1M1 O1M1 H1M 109.471 no
C1M2 O1M2 H2M 109.471 no
N1 C4 H4A 109.237 no
N1 C4 H4B 109.244 no
C5 C4 H4A 109.248 no
C5 C4 H4B 109.243 no
H4A C4 H4B 107.924 no
C3 C6 H6 115.018 no
C7 C6 H6 115.020 no
C7 C8 H8 114.516 no
C9 C8 H8 114.521 no
C9 C10 H10 119.877 no
C11 C10 H10 119.877 no
C10 C11 H11 119.572 no
C12 C11 H11 119.577 no
C11 C12 H12 120.418 no
C13 C12 H12 120.415 no
C12 C13 H13 119.997 no
C14 C13 H13 119.982 no
C9 C14 H14 119.197 no
C13 C14 H14 119.198 no
C7 C15 H15A 109.467 no
C7 C15 H15B 109.474 no
C7 C15 H15C 109.473 no
H15A C15 H15B 109.464 no
H15A C15 H15C 109.473 no
H15B C15 H15C 109.476 no
O1M2 C1M2 H2MA 109.472 no
O1M2 C1M2 H2MB 109.468 no
O1M2 C1M2 H2MC 109.476 no
H2MA C1M2 H2MB 109.470 no
H2MA C1M2 H2MC 109.471 no
H2MB C1M2 H2MC 109.470 no
O1M1 C1M1 H1MA 109.469 no
O1M1 C1M1 H1MB 109.477 no
O1M1 C1M1 H1MC 109.471 no
H1MA C1M1 H1MB 109.474 no
H1MA C1M1 H1MC 109.466 no
H1MB C1M1 H1MC 109.471 no

loop_
_geom_bond_atom_site_label_1
_geom_bond_atom_site_label_2
_geom_bond_distance
_geom_bond_publ_flag
S1 C1 1.744(4) yes
S1 C3 1.755(3) yes
S2 C1 1.634(4) yes
O1 C2 1.216(3) yes
O2 C5 1.210(5) yes
O3 C5 1.313(5) yes
O1M1 C1M1 1.431(4) yes
O1M2 C1M2 1.423(5) yes
N1 C1 1.378(4) yes
N1 C2 1.399(5) yes
N1 C4 1.451(4) yes
C2 C3 1.480(5) yes
C3 C6 1.352(6) yes
C4 C5 1.511(4) yes
C6 C7 1.448(5) yes
C7 C8 1.360(6) yes
C7 C15 1.509(4) yes
C8 C9 1.464(5) yes
C9 C10 1.399(4) yes
C9 C14 1.396(5) yes
C10 C11 1.390(5) yes
C11 C12 1.391(5) yes
C12 C13 1.387(4) yes
C13 C14 1.382(6) yes
O3 H3 0.840 no
O1M1 H1M 0.840 no
O1M2 H2M 0.840 no
C4 H4A 0.990 no
C4 H4B 0.990 no
C6 H6 0.950 no
C8 H8 0.950 no
C10 H10 0.950 no
C11 H11 0.950 no
C12 H12 0.950 no
C13 H13 0.950 no
C14 H14 0.950 no
C15 H15A 0.980 no
C15 H15B 0.980 no
C15 H15C 0.980 no
C1M2 H2MA 0.980 no
C1M2 H2MB 0.980 no
C1M2 H2MC 0.980 no
C1M1 H1MA 0.980 no
C1M1 H1MB 0.980 no
C1M1 H1MC 0.980 no

loop_
_geom_contact_atom_site_label_1
_geom_contact_atom_site_label_2
_geom_contact_distance
_geom_contact_publ_flag
_geom_contact_site_symmetry_2
S1 C7 3.429(4) no .
S1 C15 3.145(4) no .
S2 C4 3.105(3) no .
S2 C5 3.554(3) no .
O1 O2 3.588(3) no .
O1 C1 3.496(4) no .
O1 C4 2.817(5) no .
O1 C5 3.553(4) no .
O1 C6 2.901(4) no .
O2 N1 2.758(3) no .
O2 C1 3.384(4) no .
O2 C2 3.356(4) no .
O3 N1 3.587(4) no .
C1 C5 3.220(4) no .
C2 C5 3.346(5) no .
C3 C15 3.072(5) no .
C7 C10 3.173(5) no .
C9 C12 2.809(5) no .
C9 C15 3.170(5) no .
C10 C13 2.780(5) no .
C10 C15 3.141(6) no .
C11 C14 2.757(4) no .
O1 C13 3.547(4) no 2_767
O1 C15 3.563(4) no 2_667
O1 C1M2 3.423(4) no 1_545
O2 O1M1 2.817(4) no .
O2 O1M2 3.302(3) no 2_676
O2 C11 3.379(5) no 2_677
O2 C12 3.236(4) no 2_677
O2 C1M1 3.235(5) no .
O3 O3 3.157(3) no 2_666
O3 O1M2 2.563(3) no 2_676
O3 C5 3.558(3) no 2_666
O3 C1M2 3.422(5) no 2_676
O3 C1M1 3.595(5) no 1_455
O3 C1M1 3.523(6) no 2_666
O1M1 O2 2.817(4) no .
O1M1 O1M1 3.090(4) no 2_676
O1M1 O1M2 2.685(4) no .
O1M1 C1M2 3.413(6) no .
O1M2 O2 3.302(3) no 2_676
O1M2 O3 2.563(3) no 2_676
O1M2 O1M1 2.685(4) no .
O1M2 C4 3.394(3) no 1_565
O1M2 C5 3.299(4) no 2_676
N1 C14 3.514(5) no 2_667
C1 C14 3.453(5) no 2_667
C2 C11 3.585(5) no 2_677
C3 C7 3.513(4) no 2_667
C3 C10 3.483(5) no 2_677
C3 C11 3.401(5) no 2_677
C4 O1M2 3.394(3) no 1_545
C5 O3 3.558(3) no 2_666
C5 O1M2 3.299(4) no 2_676
C6 C6 3.598(5) no 2_667
C6 C7 3.518(5) no 2_667
C6 C10 3.427(4) no 2_677
C6 C15 3.585(5) no 2_667
C7 C3 3.513(4) no 2_667
C7 C6 3.518(5) no 2_667
C10 C3 3.483(5) no 2_677
C10 C6 3.427(4) no 2_677
C11 O2 3.379(5) no 2_677
C11 C2 3.585(5) no 2_677
C11 C3 3.401(5) no 2_677
C12 O2 3.236(4) no 2_677
C13 O1 3.547(4) no 2_767
C14 N1 3.514(5) no 2_667
C14 C1 3.453(5) no 2_667
C15 O1 3.563(4) no 2_667
C15 C6 3.585(5) no 2_667
C1M2 O1 3.423(4) no 1_565
C1M2 O3 3.422(5) no 2_676
C1M2 O1M1 3.413(6) no .
C1M1 O2 3.235(5) no .
C1M1 O3 3.595(5) no 1_655
C1M1 O3 3.523(6) no 2_666
S1 H15B 2.5863 no .
S1 H15C 3.1044 no .
S2 H4A 2.7827 no .
O1 H6 2.5479 no .
O1 H4B 2.4804 no .
O2 H4A 3.0956 no .
O2 H4B 2.9242 no .
O2 H3 2.3038 no .
O3 H4A 2.4582 no .
O3 H4B 2.6789 no .
C1 H4A 2.6086 no .
C1 H4B 3.2434 no .
C2 H6 2.5285 no .
C2 H4A 3.2247 no .
C2 H4B 2.5675 no .
C3 H15B 2.7899 no .
C3 H15C 3.3189 no .
C4 H3 3.0700 no .
C6 H8 2.4413 no .
C6 H15A 3.3164 no .
C6 H15B 2.6378 no .
C6 H15C 2.9673 no .
C7 H10 2.9549 no .
C8 H6 2.4869 no .
C8 H10 2.7175 no .
C8 H15A 2.6403 no .
C8 H15B 3.2489 no .
C8 H15C 3.0163 no .
C8 H14 2.5894 no .
C9 H13 3.2789 no .
C9 H11 3.2735 no .
C9 H15A 2.8246 no .
C9 H15C 3.5609 no .
C10 H12 3.2763 no .
C10 H8 3.2993 no .
C10 H15A 2.5696 no .
C10 H15C 3.2921 no .
C10 H14 3.2559 no .
C11 H13 3.2564 no .
C12 H10 3.2731 no .
C12 H14 3.2520 no .
C13 H11 3.2534 no .
C14 H10 3.2596 no .
C14 H12 3.2588 no .
C14 H8 2.5753 no .
C15 H6 3.3781 no .
C15 H10 2.5750 no .
C15 H8 3.3514 no .
H6 H8 2.1657 no .
H6 H15B 3.5269 no .
H10 H8 3.5899 no .
H10 H11 2.3325 no .
H10 H15A 2.0650 no .
H10 H15B 3.4962 no .
H10 H15C 2.5298 no .
H12 H13 2.3434 no .
H12 H11 2.3410 no .
H13 H14 2.3207 no .
H4A H3 3.2706 no .
H4B H3 3.3983 no .
H8 H15A 3.5538 no .
H8 H14 2.3749 no .
H2MA H2M 2.6540 no .
H2MB H2M 2.2551 no .
H2MC H2M 2.1612 no .
H1MA H1M 2.6637 no .
H1MB H1M 2.2114 no .
H1MC H1M 2.2158 no .
S1 H8 3.3146 no 1_455
S1 H15C 3.2420 no 2_577
S1 H14 3.3809 no 1_455
S2 H6 3.0611 no 1_455
S2 H10 2.9685 no 2_577
S2 H8 3.3542 no 1_455
S2 H11 3.5187 no 2_577
S2 H15C 3.5120 no 2_577
S2 H14 3.4614 no 2_667
S2 H2MC 3.0170 no 1_455
S2 H1MC 3.5150 no 1_455
O1 H13 2.6010 no 2_767
O1 H11 3.4739 no 2_677
O1 H15A 2.8503 no 2_667
O1 H15B 3.4973 no 2_667
O1 H2MA 2.8936 no 1_545
O1 H2MC 3.2538 no 1_545
O1 H1MC 2.9478 no .
O2 H12 2.5831 no 2_677
O2 H11 2.8600 no 2_677
O2 H2MB 3.1277 no 1_455
O2 H1MB 3.3560 no .
O2 H1MC 2.9484 no .
O2 H1M 2.0710 no .
O2 H2M 3.3107 no 2_676
O3 H2MA 3.3304 no 2_676
O3 H2MB 3.5949 no 1_455
O3 H1MA 2.6856 no 1_455
O3 H1MB 2.6219 no 2_666
O3 H3 3.1018 no 2_666
O3 H2M 3.1281 no 2_676
O1M1 H11 2.9400 no 2_677
O1M1 H2MB 3.3580 no .
O1M1 H2MB 3.5138 no 2_776
O1M1 H2MC 3.4980 no .
O1M1 H1M 2.6694 no 2_676
O1M1 H2M 1.8876 no .
O1M1 H2M 3.5985 no 2_676
O1M2 H4B 2.4749 no 1_565
O1M2 H11 3.5529 no 2_677
O1M2 H2MB 3.4835 no 2_776
O1M2 H1MA 3.4826 no .
O1M2 H1MA 3.5754 no 2_776
O1M2 H3 1.7286 no 2_676
O1M2 H1M 3.2354 no .
O1M2 H1M 3.4158 no 2_676
N1 H11 3.5873 no 2_677
C1 H8 3.5756 no 1_455
C1 H14 3.2729 no 2_667
C2 H11 3.1905 no 2_677
C2 H15A 3.1651 no 2_667
C3 H10 3.4883 no 2_677
C3 H11 3.3517 no 2_677
C3 H15A 3.5532 no 2_667
C5 H12 3.5679 no 2_677
C5 H2MB 3.4459 no 1_455
C5 H1MA 3.3506 no 1_455
C5 H1MC 3.5201 no .
C5 H3 3.4031 no 2_666
C5 H1M 3.0460 no .
C5 H2M 3.5990 no 2_676
C6 H10 3.0950 no 2_677
C6 H15B 3.0994 no 2_667
C7 H10 3.3110 no 2_677
C8 H15C 3.1112 no 2_677
C8 H14 3.4716 no 2_767
C9 H15C 3.2977 no 2_677
C10 H2MC 3.5624 no 2_677
C11 H4B 3.4608 no 2_667
C11 H2MC 3.5411 no 2_677
C11 H1M 3.5613 no 2_677
C11 H2M 3.4091 no 2_677
C12 H4A 3.0500 no 2_667
C12 H4B 3.5044 no 2_667
C12 H2MA 3.3501 no 2_777
C12 H2MC 3.5998 no 2_777
C13 H4A 2.8839 no 2_667
C13 H15A 3.4183 no 1_655
C13 H15B 3.1110 no 1_655
C13 H2MA 3.4190 no 2_777
C14 H6 3.4809 no 2_767
C14 H4A 3.3320 no 2_667
C14 H8 3.5774 no 2_767
C14 H15B 3.0150 no 1_655
C15 H6 3.3590 no 2_667
C15 H13 3.2801 no 1_455
C15 H14 3.5581 no 1_455
C1M2 H12 2.9964 no 2_777
C1M2 H13 3.4186 no 2_777
C1M2 H4B 3.1408 no 1_565
C1M2 H1MA 3.4383 no .
C1M2 H1MA 3.3824 no 2_776
C1M2 H3 2.7028 no 2_676
C1M1 H11 3.3764 no 2_677
C1M1 H2MB 3.5402 no .
C1M1 H1MB 3.4138 no 2_766
C1M1 H2M 2.9219 no .
H6 S2 3.0611 no 1_655
H6 C14 3.4809 no 2_767
H6 C15 3.3590 no 2_667
H6 H10 3.2254 no 2_677
H6 H13 3.0215 no 2_767
H6 H15A 3.3428 no 2_667
H6 H15B 2.7303 no 2_667
H6 H14 2.7660 no 2_767
H10 S2 2.9685 no 2_577
H10 C3 3.4883 no 2_677
H10 C6 3.0950 no 2_677
H10 C7 3.3110 no 2_677
H10 H6 3.2254 no 2_677
H10 H8 3.5867 no 2_677
H10 H2MC 3.2549 no 2_677
H12 O2 2.5831 no 2_677
H12 C5 3.5679 no 2_677
H12 C1M2 2.9964 no 2_777
H12 H4A 3.3048 no 2_667
H12 H2MA 2.6878 no 2_777
H12 H2MB 2.8104 no 2_777
H12 H2MC 2.9856 no 2_777
H12 H1M 3.2298 no 2_677
H13 O1 2.6010 no 2_767
H13 C15 3.2801 no 1_655
H13 C1M2 3.4186 no 2_777
H13 H6 3.0215 no 2_767
H13 H4A 3.0434 no 2_667
H13 H15A 2.8737 no 1_655
H13 H15B 2.8429 no 1_655
H13 H2MA 2.8253 no 2_777
H13 H2MC 3.1448 no 2_777
H4A C12 3.0500 no 2_667
H4A C13 2.8839 no 2_667
H4A C14 3.3320 no 2_667
H4A H12 3.3048 no 2_667
H4A H13 3.0434 no 2_667
H4A H1MA 3.4771 no 1_455
H4A H1MB 3.5074 no 2_666
H4B O1M2 2.4749 no 1_545
H4B C11 3.4608 no 2_667
H4B C12 3.5044 no 2_667
H4B C1M2 3.1408 no 1_545
H4B H2MA 3.1491 no 1_545
H4B H2MC 3.1535 no 1_545
H4B H3 3.0813 no 2_666
H4B H2M 2.8005 no 1_545
H8 S1 3.3146 no 1_655
H8 S2 3.3542 no 1_655
H8 C1 3.5756 no 1_655
H8 C14 3.5774 no 2_767
H8 H10 3.5867 no 2_677
H8 H8 3.5804 no 2_767
H8 H15C 3.0781 no 2_677
H8 H14 2.6474 no 2_767
H11 S2 3.5187 no 2_577
H11 O1 3.4739 no 2_677
H11 O2 2.8600 no 2_677
H11 O1M1 2.9400 no 2_677
H11 O1M2 3.5529 no 2_677
H11 N1 3.5873 no 2_677
H11 C2 3.1905 no 2_677
H11 C3 3.3517 no 2_677
H11 C1M1 3.3764 no 2_677
H11 H2MC 3.2100 no 2_677
H11 H1MC 2.8742 no 2_677
H11 H1M 2.8538 no 2_677
H11 H2M 2.9581 no 2_677
H15A O1 2.8503 no 2_667
H15A C2 3.1651 no 2_667
H15A C3 3.5532 no 2_667
H15A C13 3.4183 no 1_455
H15A H6 3.3428 no 2_667
H15A H13 2.8737 no 1_455
H15A H2MC 3.2151 no 2_677
H15B O1 3.4973 no 2_667
H15B C6 3.0994 no 2_667
H15B C13 3.1110 no 1_455
H15B C14 3.0150 no 1_455
H15B H6 2.7303 no 2_667
H15B H13 2.8429 no 1_455
H15B H14 2.6412 no 1_455
H15C S1 3.2420 no 2_577
H15C S2 3.5120 no 2_577
H15C C8 3.1112 no 2_677
H15C C9 3.2977 no 2_677
H15C H8 3.0781 no 2_677
H14 S1 3.3809 no 1_655
H14 S2 3.4614 no 2_667
H14 C1 3.2729 no 2_667
H14 C8 3.4716 no 2_767
H14 C15 3.5581 no 1_655
H14 H6 2.7660 no 2_767
H14 H8 2.6474 no 2_767
H14 H15B 2.6412 no 1_655
H14 H14 3.5325 no 2_767
H2MA O1 2.8936 no 1_565
H2MA O3 3.3304 no 2_676
H2MA C12 3.3501 no 2_777
H2MA C13 3.4190 no 2_777
H2MA H12 2.6878 no 2_777
H2MA H13 2.8253 no 2_777
H2MA H4B 3.1491 no 1_565
H2MA H1MA 3.0857 no 2_776
H2MA H1MB 3.4952 no 1_565
H2MA H1MB 3.4029 no 2_776
H2MA H1MC 3.2511 no 1_565
H2MA H3 2.7537 no 2_676
H2MB O2 3.1277 no 1_655
H2MB O3 3.5949 no 1_655
H2MB O1M1 3.3580 no .
H2MB O1M1 3.5138 no 2_776
H2MB O1M2 3.4835 no 2_776
H2MB C5 3.4459 no 1_655
H2MB C1M1 3.5402 no .
H2MB H12 2.8104 no 2_777
H2MB H2MB 2.9805 no 2_776
H2MB H1MA 2.8960 no .
H2MB H1MA 3.0593 no 2_776
H2MB H3 3.3790 no 1_655
H2MB H3 3.0317 no 2_676
H2MB H2M 3.4865 no 2_776
H2MC S2 3.0170 no 1_655
H2MC O1 3.2538 no 1_565
H2MC O1M1 3.4980 no .
H2MC C10 3.5624 no 2_677
H2MC C11 3.5411 no 2_677
H2MC C12 3.5998 no 2_777
H2MC H10 3.2549 no 2_677
H2MC H12 2.9856 no 2_777
H2MC H13 3.1448 no 2_777
H2MC H4B 3.1535 no 1_565
H2MC H11 3.2100 no 2_677
H2MC H15A 3.2151 no 2_677
H2MC H1MA 3.4769 no .
H2MC H3 3.5200 no 2_676
H1MA O3 2.6856 no 1_655
H1MA O1M2 3.4826 no .
H1MA O1M2 3.5754 no 2_776
H1MA C5 3.3506 no 1_655
H1MA C1M2 3.4383 no .
H1MA C1M2 3.3824 no 2_776
H1MA H4A 3.4771 no 1_655
H1MA H2MA 3.0857 no 2_776
H1MA H2MB 2.8960 no .
H1MA H2MB 3.0593 no 2_776
H1MA H2MC 3.4769 no .
H1MA H1MB 3.0582 no 2_766
H1MA H3 2.8255 no 1_655
H1MA H2M 2.9362 no .
H1MB O2 3.3560 no .
H1MB O3 2.6219 no 2_666
H1MB C1M1 3.4138 no 2_766
H1MB H4A 3.5074 no 2_666
H1MB H2MA 3.4952 no 1_545
H1MB H2MA 3.4029 no 2_776
H1MB H1MA 3.0582 no 2_766
H1MB H1MB 2.9993 no 2_766
H1MB H3 2.9767 no 2_666
H1MC S2 3.5150 no 1_655
H1MC O1 2.9478 no .
H1MC O2 2.9484 no .
H1MC C5 3.5201 no .
H1MC H11 2.8742 no 2_677
H1MC H2MA 3.2511 no 1_545
H1MC H2M 3.3148 no .
H3 O3 3.1018 no 2_666
H3 O1M2 1.7286 no 2_676
H3 C5 3.4031 no 2_666
H3 C1M2 2.7028 no 2_676
H3 H4B 3.0813 no 2_666
H3 H2MA 2.7537 no 2_676
H3 H2MB 3.3790 no 1_455
H3 H2MB 3.0317 no 2_676
H3 H2MC 3.5200 no 2_676
H3 H1MA 2.8255 no 1_455
H3 H1MB 2.9767 no 2_666
H3 H3 3.2696 no 2_666
H3 H1M 3.3027 no .
H3 H2M 2.3043 no 2_676
H1M O2 2.0710 no .
H1M O1M1 2.6694 no 2_676
H1M O1M2 3.2354 no .
H1M O1M2 3.4158 no 2_676
H1M C5 3.0460 no .
H1M C11 3.5613 no 2_677
H1M H12 3.2298 no 2_677
H1M H11 2.8538 no 2_677
H1M H3 3.3027 no .
H1M H1M 2.4724 no 2_676
H1M H2M 2.4147 no .
H1M H2M 2.9938 no 2_676
H2M O2 3.3107 no 2_676
H2M O3 3.1281 no 2_676
H2M O1M1 1.8876 no .
H2M O1M1 3.5985 no 2_676
H2M C5 3.5990 no 2_676
H2M C11 3.4091 no 2_677
H2M C1M1 2.9219 no .
H2M H4B 2.8005 no 1_565
H2M H11 2.9581 no 2_677
H2M H2MB 3.4865 no 2_776
H2M H1MA 2.9362 no .
H2M H1MC 3.3148 no .
H2M H3 2.3043 no 2_676
H2M H1M 2.4147 no .
H2M H1M 2.9938 no 2_676

loop_
_geom_hbond_atom_site_label_D
_geom_hbond_atom_site_label_H
_geom_hbond_atom_site_label_A
_geom_hbond_site_symmetry_A
_geom_hbond_distance_DA
_geom_hbond_distance_DH
_geom_hbond_distance_HA
_geom_hbond_angle_DHA
_geom_hbond_publ_flag
O3 H3 O1M2 2_676 2.563(3) 0.840 1.729 172.2 no
O1M1 H1M O2 . 2.817(4) 0.840 2.071 147.7 no
O1M2 H2M O1M1 . 2.685(4) 0.840 1.888 157.9 no

loop_
_geom_torsion_atom_site_label_1
_geom_torsion_atom_site_label_2
_geom_torsion_atom_site_label_3
_geom_torsion_atom_site_label_4
_geom_torsion
_geom_torsion_publ_flag
C1 S1 C3 C2 -0.9(2) no
C1 S1 C3 C6 175.5(3) no
C3 S1 C1 S2 -178.3(2) no
C3 S1 C1 N1 2.9(2) no
C1 N1 C2 O1 -177.3(3) no
C1 N1 C2 C3 3.6(4) no
C2 N1 C1 S1 -4.3(4) no
C2 N1 C1 S2 176.9(3) no
C1 N1 C4 C5 81.9(4) no
C4 N1 C1 S1 178.9(2) no
C4 N1 C1 S2 0.2(5) no
C2 N1 C4 C5 -94.7(3) no
C4 N1 C2 O1 -0.6(5) no
C4 N1 C2 C3 -179.7(2) no
O1 C2 C3 S1 179.8(3) no
O1 C2 C3 C6 2.9(5) no
N1 C2 C3 S1 -1.2(3) no
N1 C2 C3 C6 -178.1(2) no
S1 C3 C6 C7 5.6(5) no
C2 C3 C6 C7 -178.3(3) no
N1 C4 C5 O2 18.5(4) no
N1 C4 C5 O3 -163.2(2) no
C3 C6 C7 C8 -174.3(3) no
C3 C6 C7 C15 8.8(5) no
C6 C7 C8 C9 -178.7(3) no
C15 C7 C8 C9 -1.9(5) no
C7 C8 C9 C10 -24.6(5) no
C7 C8 C9 C14 156.6(3) no
C8 C9 C10 C11 179.6(3) no
C8 C9 C14 C13 -179.0(3) no
C10 C9 C14 C13 2.1(5) no
C14 C9 C10 C11 -1.6(5) no
C9 C10 C11 C12 0.3(5) no
C10 C11 C12 C13 0.6(5) no
C11 C12 C13 C14 -0.2(5) no
C12 C13 C14 C9 -1.2(5) no
